data_1558368
loop_
_publ_author_name
'Watanabe, Kohei'
'Ueno, Atsushi'
'Tao, Xin'
'Skoch, Karel'
'Jie, Xiaoming'
'Vagin, Sergei'
'Rieger, Bernhard'
'Daniliuc, Constantin Gabriel'
'Letzel, Mathias C.'
'Kehr, Gerald'
'Erker, Gerhard'

_publ_section_title
;
 Reactions of an Anionic Chelate Phosphane/borata-alkene Ligand with
 [Rh(nbd)Cl]2, [Rh(CO)2Cl]2 and [Ir(cod)Cl]2.
;
_journal_name_full 'Chemical Science'
_journal_paper_doi 10.1039/D0SC02223C
_journal_year 2020
_chemical_formula_sum 'C44 H27 B2 F20 P'
_chemical_formula_weight 988.24
_space_group_crystal_system triclinic
_space_group_IT_number 2
_space_group_name_Hall '-P 1'
_space_group_name_H-M_alt 'P -1'
_atom_sites_solution_hydrogens mixed
_audit_creation_method 'APEX3 v2016.1-0'
_audit_update_record
;
2019-10-19 deposited with the CCDC.	2020-06-18 downloaded from the CCDC.
;
_cell_angle_alpha 101.416(2)
_cell_angle_beta 99.845(2)
_cell_angle_gamma 98.080(2)
_cell_formula_units_Z 2
_cell_length_a 10.4373(3)
_cell_length_b 11.5018(3)
_cell_length_c 20.0520(6)
_cell_measurement_reflns_used 9943
_cell_measurement_temperature 104.(2)
_cell_measurement_theta_max 68.3295
_cell_measurement_theta_min 4.1238
_cell_volume 2286.61(12)
_computing_cell_refinement 'SAINT V8.37A (Bruker AXS Inc., 2015)'
_computing_data_collection
;

APEX3 v2016.1-0 (Bruker AXS Inc., 2016)
;
_computing_data_reduction 'SAINT V8.37A (Bruker AXS Inc., 2015)'
_computing_molecular_graphics 'XP (Sheldrick, 2014)'
_computing_publication_material 'SHELXL-2014/7 (Sheldrick, 2014)'
_computing_structure_refinement 'SHELXL-2014/7 (Sheldrick, 2014)'
_computing_structure_solution 'SHELXL-2014/7 (Sheldrick, 2014)'
_diffrn_ambient_temperature 104.(2)
_diffrn_detector_area_resol_mean 10.4167
_diffrn_measured_fraction_theta_full 0.972
_diffrn_measured_fraction_theta_max 0.972
_diffrn_measurement_device_type 'Bruker D8 Venture PHOTON 100 CMOS'
_diffrn_measurement_method 'omega and phi scans'
_diffrn_radiation_monochromator 'MX mirror'
_diffrn_radiation_type 'Cu K\a'
_diffrn_radiation_wavelength 1.54178
_diffrn_reflns_av_R_equivalents 0.0415
_diffrn_reflns_av_unetI/netI 0.0436
_diffrn_reflns_limit_h_max 12
_diffrn_reflns_limit_h_min -12
_diffrn_reflns_limit_k_max 13
_diffrn_reflns_limit_k_min -13
_diffrn_reflns_limit_l_max 24
_diffrn_reflns_limit_l_min -24
_diffrn_reflns_number 24980
_diffrn_reflns_theta_full 68.40
_diffrn_reflns_theta_max 68.40
_diffrn_reflns_theta_min 4.12
_diffrn_source 'Cu ImS'
_diffrn_source_type 'micro focus tube'
_exptl_absorpt_coefficient_mu 1.565
_exptl_absorpt_correction_T_max 0.88
_exptl_absorpt_correction_T_min 0.67
_exptl_absorpt_correction_type multi-scan
_exptl_absorpt_process_details
;
Bruker AXS (2014). SADABS, Version 2014/5, Bruker AXS Inc., Madison, Wisconsin,
USA.
;
_exptl_crystal_colour colourless
_exptl_crystal_density_diffrn 1.435
_exptl_crystal_density_method 'not measured'
_exptl_crystal_description prism
_exptl_crystal_F_000 992
_exptl_crystal_size_max 0.274
_exptl_crystal_size_mid 0.141
_exptl_crystal_size_min 0.087
_refine_diff_density_max 1.196
_refine_diff_density_min -0.421
_refine_ls_extinction_method none
_refine_ls_goodness_of_fit_ref 1.022
_refine_ls_hydrogen_treatment mixed
_refine_ls_matrix_type full
_refine_ls_number_parameters 618
_refine_ls_number_reflns 8162
_refine_ls_number_restraints 0
_refine_ls_restrained_S_all 1.022
_refine_ls_R_factor_all 0.0610
_refine_ls_R_factor_gt 0.0465
_refine_ls_shift/su_max 0.001
_refine_ls_shift/su_mean 0.000
_refine_ls_structure_factor_coef Fsqd
_refine_ls_weighting_details 'w=1/[\s^2^(Fo^2^)+(0.0487P)^2^+1.9349P] where P=(Fo^2^+2Fc^2^)/3'
_refine_ls_weighting_scheme calc
_refine_ls_wR_factor_gt 0.1086
_refine_ls_wR_factor_ref 0.1157
_reflns_number_gt 6547
_reflns_number_total 8162
_reflns_threshold_expression 'I > 2\s(I)'
_cod_data_source_file d0sc02223c2.cif
_cod_data_source_block erk8821
_cod_original_cell_volume 2286.61(11)
_cod_database_code 1558368

loop_
_space_group_symop_operation_xyz
'x, y, z'
'-x, -y, -z'

loop_
_atom_site_type_symbol
_atom_site_label
_atom_site_fract_x
_atom_site_fract_y
_atom_site_fract_z
_atom_site_U_iso_or_equiv
_atom_site_adp_type
_atom_site_calc_flag
_atom_site_refinement_flags_adp
_atom_site_refinement_flags_occupancy
_atom_site_refinement_flags_posn
_atom_site_occupancy
_atom_site_disorder_assembly
_atom_site_disorder_group
C C1 0.4451(2) 0.2509(2) 0.75805(13) 0.0223(5) Uani d . . . 1 . .
H H1D 0.4583 0.2758 0.8093 0.027 Uiso calc U . R 1 . .
H H1E 0.5213 0.2146 0.7462 0.027 Uiso calc U . R 1 . .
C C11 0.2888(2) 0.0843(2) 0.63139(12) 0.0226(5) Uani d . . . 1 . .
C C21 0.2415(2) 0.0237(2) 0.76452(13) 0.0241(5) Uani d . . . 1 . .
P P1 0.29109(6) 0.14323(5) 0.72228(3) 0.02012(14) Uani d . . . 1 . .
H H1C 0.201(2) 0.208(2) 0.7247(12) 0.010(5) Uiso d . . . 1 . .
B B1 0.5633(2) 0.4549(2) 0.73223(14) 0.0188(5) Uani d . . . 1 . .
H H1B 0.520(3) 0.545(2) 0.7586(15) 0.030(7) Uiso d . . . 1 . .
B B2 0.4015(2) 0.4848(2) 0.76347(14) 0.0200(5) Uani d . . . 1 . .
C C2 0.4323(2) 0.3588(2) 0.72547(12) 0.0203(5) Uani d . . . 1 . .
H H2 0.3818 0.3327 0.6763 0.024 Uiso calc U . R 1 . .
C C12 0.2055(2) 0.1193(2) 0.57817(13) 0.0240(5) Uani d . . . 1 . .
C C13 0.2049(2) 0.0667(2) 0.50961(13) 0.0280(5) Uani d . . . 1 . .
H H13 0.149 0.0896 0.4737 0.034 Uiso calc U . R 1 . .
C C14 0.2826(3) -0.0180(2) 0.49135(14) 0.0312(6) Uani d . . . 1 . .
C C15 0.3667(3) -0.0482(2) 0.54483(14) 0.0296(6) Uani d . . . 1 . .
H H15 0.4222 -0.1045 0.5331 0.036 Uiso calc U . R 1 . .
C C16 0.3718(2) 0.0008(2) 0.61401(13) 0.0248(5) Uani d . . . 1 . .
C C17 0.1194(3) 0.2134(2) 0.59055(14) 0.0291(6) Uani d . . . 1 . .
H H17A 0.1754 0.2932 0.6083 0.044 Uiso calc U . R 1 . .
H H17B 0.0668 0.1957 0.6246 0.044 Uiso calc U . R 1 . .
H H17C 0.0603 0.2121 0.5467 0.044 Uiso calc U . R 1 . .
C C18 0.2750(3) -0.0772(3) 0.41683(15) 0.0436(7) Uani d . . . 1 . .
H H18A 0.2021 -0.1465 0.4021 0.065 Uiso calc U . R 1 . .
H H18B 0.3584 -0.1047 0.4119 0.065 Uiso calc U . R 1 . .
H H18C 0.2597 -0.0192 0.3878 0.065 Uiso calc U . R 1 . .
C C19 0.4667(3) -0.0376(2) 0.66753(14) 0.0296(6) Uani d . . . 1 . .
H H19A 0.5039 -0.1046 0.6446 0.044 Uiso calc U . R 1 . .
H H19B 0.4196 -0.0638 0.7018 0.044 Uiso calc U . R 1 . .
H H19C 0.5382 0.0304 0.691 0.044 Uiso calc U . R 1 . .
C C22 0.1118(3) -0.0424(2) 0.73780(13) 0.0274(5) Uani d . . . 1 . .
C C23 0.0681(3) -0.1368(2) 0.76648(15) 0.0323(6) Uani d . . . 1 . .
H H23 -0.0185 -0.1823 0.7481 0.039 Uiso calc U . R 1 . .
C C24 0.1464(3) -0.1671(2) 0.82114(15) 0.0357(6) Uani d . . . 1 . .
C C25 0.2712(3) -0.0991(2) 0.84750(15) 0.0351(6) Uani d . . . 1 . .
H H25 0.3245 -0.1179 0.8859 0.042 Uiso calc U . R 1 . .
C C26 0.3229(3) -0.0044(2) 0.82060(13) 0.0273(5) Uani d . . . 1 . .
C C27 0.0169(3) -0.0144(3) 0.68011(15) 0.0360(6) Uani d . . . 1 . .
H H27A -0.0694 -0.0665 0.6729 0.054 Uiso calc U . R 1 . .
H H27B 0.0511 -0.0287 0.6372 0.054 Uiso calc U . R 1 . .
H H27C 0.0072 0.0702 0.6926 0.054 Uiso calc U . R 1 . .
C C28 0.0958(3) -0.2695(3) 0.85222(19) 0.0517(9) Uani d . . . 1 . .
H H28A 0.0931 -0.2379 0.901 0.078 Uiso calc U . R 1 . .
H H28B 0.1549 -0.3286 0.8495 0.078 Uiso calc U . R 1 . .
H H28C 0.0067 -0.3083 0.8264 0.078 Uiso calc U . R 1 . .
C C29 0.4606(3) 0.0628(3) 0.85444(15) 0.0366(6) Uani d . . . 1 . .
H H29A 0.4559 0.1422 0.8817 0.055 Uiso calc U . R 1 . .
H H29B 0.5114 0.0728 0.8185 0.055 Uiso calc U . R 1 . .
H H29C 0.5041 0.017 0.8851 0.055 Uiso calc U . R 1 . .
C C31 0.6005(2) 0.4887(2) 0.66247(12) 0.0199(5) Uani d . . . 1 . .
C C32 0.5780(2) 0.4075(2) 0.59853(13) 0.0221(5) Uani d . . . 1 . .
F F32 0.51657(14) 0.29246(12) 0.58975(7) 0.0275(3) Uani d . . . 1 . .
C C33 0.6165(2) 0.4371(2) 0.54038(13) 0.0265(5) Uani d . . . 1 . .
F F33 0.59313(16) 0.35415(14) 0.47995(8) 0.0361(4) Uani d . . . 1 . .
C C34 0.6781(2) 0.5527(2) 0.54419(14) 0.0282(6) Uani d . . . 1 . .
F F34 0.71409(15) 0.58325(15) 0.48778(8) 0.0391(4) Uani d . . . 1 . .
C C35 0.7020(2) 0.6365(2) 0.60591(14) 0.0267(5) Uani d . . . 1 . .
F F35 0.76010(15) 0.75090(14) 0.61027(8) 0.0362(4) Uani d . . . 1 . .
C C36 0.6663(2) 0.6027(2) 0.66352(13) 0.0226(5) Uani d . . . 1 . .
F F36 0.69873(14) 0.68738(12) 0.72391(7) 0.0280(3) Uani d . . . 1 . .
C C41 0.6947(2) 0.4476(2) 0.78646(12) 0.0207(5) Uani d . . . 1 . .
C C42 0.7608(2) 0.3516(2) 0.76803(13) 0.0250(5) Uani d . . . 1 . .
F F42 0.71187(14) 0.26926(12) 0.70807(8) 0.0305(3) Uani d . . . 1 . .
C C43 0.8776(2) 0.3382(2) 0.80713(14) 0.0302(6) Uani d . . . 1 . .
F F43 0.93597(15) 0.24392(15) 0.78602(9) 0.0410(4) Uani d . . . 1 . .
C C44 0.9344(2) 0.4217(3) 0.86782(14) 0.0322(6) Uani d . . . 1 . .
F F44 1.04846(15) 0.41054(18) 0.90640(9) 0.0469(5) Uani d . . . 1 . .
C C45 0.8745(2) 0.5183(3) 0.88841(13) 0.0308(6) Uani d . . . 1 . .
F F45 0.93162(15) 0.60164(16) 0.94657(8) 0.0402(4) Uani d . . . 1 . .
C C46 0.7578(2) 0.5298(2) 0.84751(12) 0.0233(5) Uani d . . . 1 . .
F F46 0.70736(14) 0.62896(13) 0.86908(7) 0.0302(3) Uani d . . . 1 . .
C C51 0.3984(2) 0.5245(2) 0.84497(12) 0.0220(5) Uani d . . . 1 . .
C C52 0.4407(2) 0.6447(2) 0.87972(13) 0.0260(5) Uani d . . . 1 . .
F F52 0.48635(15) 0.72519(12) 0.84482(8) 0.0315(3) Uani d . . . 1 . .
C C53 0.4375(3) 0.6901(2) 0.94834(13) 0.0307(6) Uani d . . . 1 . .
F F53 0.48084(18) 0.80681(14) 0.97835(8) 0.0436(4) Uani d . . . 1 . .
C C54 0.3880(3) 0.6122(3) 0.98612(13) 0.0306(6) Uani d . . . 1 . .
F F54 0.38474(17) 0.65325(16) 1.05332(8) 0.0423(4) Uani d . . . 1 . .
C C55 0.3426(2) 0.4930(2) 0.95445(13) 0.0274(5) Uani d . . . 1 . .
F F55 0.29574(14) 0.41711(15) 0.99123(8) 0.0345(4) Uani d . . . 1 . .
C C56 0.3466(2) 0.4517(2) 0.88528(13) 0.0242(5) Uani d . . . 1 . .
F F56 0.29418(14) 0.33401(12) 0.85779(7) 0.0282(3) Uani d . . . 1 . .
C C61 0.2912(2) 0.5377(2) 0.71695(12) 0.0196(5) Uani d . . . 1 . .
C C62 0.3101(2) 0.6287(2) 0.68136(13) 0.0215(5) Uani d . . . 1 . .
F F62 0.43282(13) 0.68838(12) 0.68585(8) 0.0287(3) Uani d . . . 1 . .
C C63 0.2084(2) 0.6623(2) 0.63990(13) 0.0261(5) Uani d . . . 1 . .
F F63 0.23198(14) 0.75037(14) 0.60632(9) 0.0358(4) Uani d . . . 1 . .
C C64 0.0801(2) 0.6068(2) 0.63364(15) 0.0310(6) Uani d . . . 1 . .
F F64 -0.01858(15) 0.63903(17) 0.59322(10) 0.0481(5) Uani d . . . 1 . .
C C65 0.0545(2) 0.5184(2) 0.66979(15) 0.0300(6) Uani d . . . 1 . .
F F65 -0.07075(14) 0.46414(16) 0.66480(10) 0.0483(5) Uani d . . . 1 . .
C C66 0.1587(2) 0.4878(2) 0.71020(13) 0.0236(5) Uani d . . . 1 . .
F F66 0.12808(13) 0.40093(13) 0.74461(8) 0.0307(3) Uani d . . . 1 . .

loop_
_atom_site_aniso_label
_atom_site_aniso_U_11
_atom_site_aniso_U_22
_atom_site_aniso_U_33
_atom_site_aniso_U_12
_atom_site_aniso_U_13
_atom_site_aniso_U_23
C1 0.0186(11) 0.0217(11) 0.0260(13) 0.0018(9) 0.0032(9) 0.0067(9)
C11 0.0215(12) 0.0204(11) 0.0244(13) -0.0014(9) 0.0033(10) 0.0068(9)
C21 0.0298(13) 0.0195(11) 0.0245(13) 0.0018(9) 0.0097(10) 0.0070(9)
P1 0.0207(3) 0.0196(3) 0.0199(3) 0.0007(2) 0.0037(2) 0.0065(2)
B1 0.0155(12) 0.0190(12) 0.0223(13) 0.0029(9) 0.0037(10) 0.0055(10)
B2 0.0166(12) 0.0204(12) 0.0245(14) 0.0017(9) 0.0047(10) 0.0099(10)
C2 0.0167(11) 0.0209(11) 0.0234(12) 0.0017(9) 0.0025(9) 0.0074(9)
C12 0.0202(12) 0.0257(12) 0.0243(13) -0.0026(9) 0.0018(10) 0.0088(10)
C13 0.0229(13) 0.0339(13) 0.0274(14) 0.0020(10) 0.0028(10) 0.0115(11)
C14 0.0271(13) 0.0376(14) 0.0249(14) -0.0020(11) 0.0064(11) 0.0026(11)
C15 0.0262(13) 0.0283(13) 0.0357(15) 0.0026(10) 0.0109(11) 0.0076(11)
C16 0.0261(13) 0.0210(12) 0.0267(13) 0.0002(9) 0.0059(10) 0.0062(10)
C17 0.0276(13) 0.0334(13) 0.0267(14) 0.0051(10) 0.0000(11) 0.0131(11)
C18 0.0340(16) 0.062(2) 0.0314(16) 0.0095(14) 0.0072(13) 0.0019(14)
C19 0.0345(14) 0.0259(13) 0.0299(14) 0.0082(10) 0.0059(11) 0.0085(10)
C22 0.0285(13) 0.0258(12) 0.0281(14) 0.0023(10) 0.0088(11) 0.0053(10)
C23 0.0325(14) 0.0285(13) 0.0380(16) 0.0020(11) 0.0156(12) 0.0083(11)
C24 0.0422(16) 0.0315(14) 0.0425(17) 0.0084(12) 0.0227(13) 0.0166(12)
C25 0.0437(16) 0.0345(14) 0.0353(16) 0.0112(12) 0.0154(13) 0.0182(12)
C26 0.0342(14) 0.0275(13) 0.0218(13) 0.0059(10) 0.0083(11) 0.0073(10)
C27 0.0254(13) 0.0405(15) 0.0380(16) -0.0067(11) 0.0003(11) 0.0134(12)
C28 0.055(2) 0.0465(18) 0.067(2) 0.0057(15) 0.0266(17) 0.0342(17)
C29 0.0387(16) 0.0397(15) 0.0296(15) 0.0024(12) -0.0029(12) 0.0155(12)
C31 0.0134(11) 0.0251(11) 0.0224(12) 0.0042(9) 0.0026(9) 0.0087(9)
C32 0.0158(11) 0.0238(12) 0.0262(13) 0.0034(9) 0.0014(9) 0.0069(9)
F32 0.0317(8) 0.0224(7) 0.0264(8) 0.0022(6) 0.0053(6) 0.0036(6)
C33 0.0203(12) 0.0356(14) 0.0241(13) 0.0080(10) 0.0028(10) 0.0072(10)
F33 0.0407(9) 0.0449(9) 0.0230(8) 0.0121(7) 0.0081(7) 0.0042(7)
C34 0.0199(12) 0.0427(15) 0.0291(14) 0.0098(10) 0.0073(10) 0.0198(12)
F34 0.0356(9) 0.0596(10) 0.0302(9) 0.0070(7) 0.0122(7) 0.0259(8)
C35 0.0163(11) 0.0304(13) 0.0361(15) 0.0013(9) 0.0035(10) 0.0175(11)
F35 0.0303(8) 0.0339(8) 0.0465(10) -0.0045(6) 0.0077(7) 0.0213(7)
C36 0.0142(11) 0.0255(12) 0.0264(13) 0.0015(9) 0.0007(9) 0.0065(10)
F36 0.0262(7) 0.0245(7) 0.0286(8) -0.0046(5) 0.0028(6) 0.0042(6)
C41 0.0158(11) 0.0242(12) 0.0240(12) -0.0001(9) 0.0046(9) 0.0122(9)
C42 0.0182(12) 0.0308(13) 0.0311(14) 0.0054(9) 0.0083(10) 0.0152(11)
F42 0.0260(8) 0.0287(7) 0.0368(9) 0.0071(6) 0.0072(6) 0.0051(6)
C43 0.0215(13) 0.0389(14) 0.0389(16) 0.0092(11) 0.0119(11) 0.0217(12)
F43 0.0283(8) 0.0450(9) 0.0611(11) 0.0180(7) 0.0143(8) 0.0260(8)
C44 0.0174(12) 0.0521(17) 0.0337(15) 0.0056(11) 0.0060(11) 0.0253(13)
F44 0.0198(8) 0.0853(13) 0.0411(10) 0.0130(8) -0.0003(7) 0.0307(9)
C45 0.0236(13) 0.0468(16) 0.0193(13) -0.0070(11) 0.0023(10) 0.0120(11)
F45 0.0268(8) 0.0636(11) 0.0215(8) -0.0085(7) -0.0006(6) 0.0061(7)
C46 0.0204(12) 0.0284(12) 0.0234(13) 0.0016(9) 0.0078(10) 0.0101(10)
F46 0.0279(8) 0.0332(8) 0.0242(8) -0.0012(6) 0.0018(6) 0.0018(6)
C51 0.0176(11) 0.0282(12) 0.0227(12) 0.0068(9) 0.0042(9) 0.0094(10)
C52 0.0254(13) 0.0317(13) 0.0241(13) 0.0085(10) 0.0051(10) 0.0112(10)
F52 0.0420(9) 0.0251(7) 0.0286(8) 0.0044(6) 0.0077(7) 0.0095(6)
C53 0.0329(14) 0.0335(14) 0.0235(14) 0.0080(11) 0.0009(11) 0.0044(10)
F53 0.0621(11) 0.0354(9) 0.0285(9) 0.0074(8) 0.0052(8) 0.0002(7)
C54 0.0278(14) 0.0492(16) 0.0160(13) 0.0138(11) 0.0031(10) 0.0068(11)
F54 0.0478(10) 0.0584(11) 0.0203(8) 0.0115(8) 0.0075(7) 0.0063(7)
C55 0.0180(12) 0.0429(15) 0.0269(14) 0.0089(10) 0.0053(10) 0.0181(11)
F55 0.0295(8) 0.0546(10) 0.0266(8) 0.0078(7) 0.0103(6) 0.0221(7)
C56 0.0181(11) 0.0320(13) 0.0254(13) 0.0077(9) 0.0053(10) 0.0105(10)
F56 0.0274(7) 0.0298(7) 0.0310(8) 0.0021(6) 0.0110(6) 0.0127(6)
C61 0.0193(11) 0.0206(11) 0.0211(12) 0.0050(9) 0.0065(9) 0.0068(9)
C62 0.0184(11) 0.0201(11) 0.0279(13) 0.0032(9) 0.0074(10) 0.0077(9)
F62 0.0191(7) 0.0276(7) 0.0432(9) 0.0014(5) 0.0054(6) 0.0200(6)
C63 0.0268(13) 0.0263(12) 0.0318(14) 0.0076(10) 0.0112(11) 0.0161(10)
F63 0.0284(8) 0.0412(9) 0.0479(10) 0.0092(6) 0.0085(7) 0.0315(7)
C64 0.0208(13) 0.0401(15) 0.0381(16) 0.0113(11) 0.0045(11) 0.0200(12)
F64 0.0224(8) 0.0672(12) 0.0672(12) 0.0127(7) 0.0047(8) 0.0456(10)
C65 0.0169(12) 0.0349(14) 0.0419(16) 0.0039(10) 0.0085(11) 0.0157(12)
F65 0.0149(7) 0.0629(11) 0.0777(13) 0.0046(7) 0.0081(8) 0.0432(10)
C66 0.0233(12) 0.0240(12) 0.0288(13) 0.0056(9) 0.0096(10) 0.0135(10)
F66 0.0211(7) 0.0337(8) 0.0455(9) 0.0051(6) 0.0116(6) 0.0243(7)

loop_
_atom_type_symbol
_atom_type_description
_atom_type_scat_dispersion_real
_atom_type_scat_dispersion_imag
_atom_type_scat_source
C C 0.0181 0.0091 'International Tables Vol C Tables 4.2.6.8 and 6.1.1.4'
H H 0.0000 0.0000 'International Tables Vol C Tables 4.2.6.8 and 6.1.1.4'
B B 0.0090 0.0039 'International Tables Vol C Tables 4.2.6.8 and 6.1.1.4'
F F 0.0727 0.0534 'International Tables Vol C Tables 4.2.6.8 and 6.1.1.4'
P P 0.2955 0.4335 'International Tables Vol C Tables 4.2.6.8 and 6.1.1.4'

loop_
_geom_angle_atom_site_label_1
_geom_angle_atom_site_label_2
_geom_angle_atom_site_label_3
_geom_angle_site_symmetry_1
_geom_angle_site_symmetry_3
_geom_angle
_geom_angle_publ_flag
C2 C1 P1 . . 106.21(16) ?
C2 C1 H1D . . 110.5 ?
P1 C1 H1D . . 110.5 ?
C2 C1 H1E . . 110.5 ?
P1 C1 H1E . . 110.5 ?
H1D C1 H1E . . 108.7 ?
C16 C11 C12 . . 120.0(2) ?
C16 C11 P1 . . 118.50(18) ?
C12 C11 P1 . . 121.48(19) ?
C26 C21 C22 . . 120.3(2) ?
C26 C21 P1 . . 124.14(18) ?
C22 C21 P1 . . 115.55(18) ?
C11 P1 C21 . . 111.32(11) ?
C11 P1 C1 . . 107.30(11) ?
C21 P1 C1 . . 121.11(11) ?
C11 P1 H1C . . 106.9(10) ?
C21 P1 H1C . . 105.0(10) ?
C1 P1 H1C . . 104.1(10) ?
C2 B1 C31 . . 118.8(2) ?
C2 B1 C41 . . 117.81(19) ?
C31 B1 C41 . . 111.06(18) ?
C2 B1 B2 . . 52.49(13) ?
C31 B1 B2 . . 123.12(18) ?
C41 B1 B2 . . 121.38(19) ?
C2 B1 H1B . . 96.1(13) ?
C31 B1 H1B . . 102.6(13) ?
C41 B1 H1B . . 107.1(13) ?
B2 B1 H1B . . 43.7(13) ?
C2 B2 C51 . . 125.5(2) ?
C2 B2 C61 . . 114.6(2) ?
C51 B2 C61 . . 110.8(2) ?
C2 B2 B1 . . 52.48(13) ?
C51 B2 B1 . . 121.65(19) ?
C61 B2 B1 . . 120.72(18) ?
C2 B2 H1B . . 91.9(12) ?
C51 B2 H1B . . 103.8(12) ?
C61 B2 H1B . . 105.4(12) ?
B1 B2 H1B . . 39.5(12) ?
C1 C2 B1 . . 118.09(19) ?
C1 C2 B2 . . 125.3(2) ?
B1 C2 B2 . . 75.03(16) ?
C1 C2 H2 . . 111.2 ?
B1 C2 H2 . . 111.2 ?
B2 C2 H2 . . 111.2 ?
C13 C12 C11 . . 118.4(2) ?
C13 C12 C17 . . 117.0(2) ?
C11 C12 C17 . . 124.6(2) ?
C12 C13 C14 . . 122.6(2) ?
C12 C13 H13 . . 118.7 ?
C14 C13 H13 . . 118.7 ?
C13 C14 C15 . . 117.9(2) ?
C13 C14 C18 . . 121.3(3) ?
C15 C14 C18 . . 120.9(3) ?
C16 C15 C14 . . 122.3(2) ?
C16 C15 H15 . . 118.8 ?
C14 C15 H15 . . 118.8 ?
C15 C16 C11 . . 118.8(2) ?
C15 C16 C19 . . 117.9(2) ?
C11 C16 C19 . . 123.3(2) ?
C12 C17 H17A . . 109.5 ?
C12 C17 H17B . . 109.5 ?
H17A C17 H17B . . 109.5 ?
C12 C17 H17C . . 109.5 ?
H17A C17 H17C . . 109.5 ?
H17B C17 H17C . . 109.5 ?
C14 C18 H18A . . 109.5 ?
C14 C18 H18B . . 109.5 ?
H18A C18 H18B . . 109.5 ?
C14 C18 H18C . . 109.5 ?
H18A C18 H18C . . 109.5 ?
H18B C18 H18C . . 109.5 ?
C16 C19 H19A . . 109.5 ?
C16 C19 H19B . . 109.5 ?
H19A C19 H19B . . 109.5 ?
C16 C19 H19C . . 109.5 ?
H19A C19 H19C . . 109.5 ?
H19B C19 H19C . . 109.5 ?
C23 C22 C21 . . 118.8(2) ?
C23 C22 C27 . . 117.8(2) ?
C21 C22 C27 . . 123.4(2) ?
C24 C23 C22 . . 122.1(3) ?
C24 C23 H23 . . 118.9 ?
C22 C23 H23 . . 118.9 ?
C25 C24 C23 . . 117.9(2) ?
C25 C24 C28 . . 120.9(3) ?
C23 C24 C28 . . 121.2(3) ?
C24 C25 C26 . . 123.2(3) ?
C24 C25 H25 . . 118.4 ?
C26 C25 H25 . . 118.4 ?
C25 C26 C21 . . 117.6(2) ?
C25 C26 C29 . . 117.9(2) ?
C21 C26 C29 . . 124.5(2) ?
C22 C27 H27A . . 109.5 ?
C22 C27 H27B . . 109.5 ?
H27A C27 H27B . . 109.5 ?
C22 C27 H27C . . 109.5 ?
H27A C27 H27C . . 109.5 ?
H27B C27 H27C . . 109.5 ?
C24 C28 H28A . . 109.5 ?
C24 C28 H28B . . 109.5 ?
H28A C28 H28B . . 109.5 ?
C24 C28 H28C . . 109.5 ?
H28A C28 H28C . . 109.5 ?
H28B C28 H28C . . 109.5 ?
C26 C29 H29A . . 109.5 ?
C26 C29 H29B . . 109.5 ?
H29A C29 H29B . . 109.5 ?
C26 C29 H29C . . 109.5 ?
H29A C29 H29C . . 109.5 ?
H29B C29 H29C . . 109.5 ?
C36 C31 C32 . . 114.2(2) ?
C36 C31 B1 . . 121.2(2) ?
C32 C31 B1 . . 124.5(2) ?
F32 C32 C33 . . 115.5(2) ?
F32 C32 C31 . . 121.0(2) ?
C33 C32 C31 . . 123.4(2) ?
F33 C33 C34 . . 119.7(2) ?
F33 C33 C32 . . 120.7(2) ?
C34 C33 C32 . . 119.6(2) ?
F34 C34 C35 . . 120.4(2) ?
F34 C34 C33 . . 120.3(2) ?
C35 C34 C33 . . 119.4(2) ?
F35 C35 C34 . . 120.2(2) ?
F35 C35 C36 . . 120.4(2) ?
C34 C35 C36 . . 119.4(2) ?
F36 C36 C35 . . 116.8(2) ?
F36 C36 C31 . . 119.3(2) ?
C35 C36 C31 . . 123.9(2) ?
C46 C41 C42 . . 114.3(2) ?
C46 C41 B1 . . 128.2(2) ?
C42 C41 B1 . . 117.4(2) ?
F42 C42 C43 . . 116.9(2) ?
F42 C42 C41 . . 119.5(2) ?
C43 C42 C41 . . 123.6(2) ?
F43 C43 C44 . . 120.2(2) ?
F43 C43 C42 . . 120.4(3) ?
C44 C43 C42 . . 119.5(3) ?
F44 C44 C43 . . 120.4(3) ?
F44 C44 C45 . . 120.1(3) ?
C43 C44 C45 . . 119.6(2) ?
F45 C45 C44 . . 119.7(2) ?
F45 C45 C46 . . 120.8(3) ?
C44 C45 C46 . . 119.5(2) ?
F46 C46 C41 . . 119.9(2) ?
F46 C46 C45 . . 116.5(2) ?
C41 C46 C45 . . 123.6(2) ?
C52 C51 C56 . . 113.7(2) ?
C52 C51 B2 . . 119.4(2) ?
C56 C51 B2 . . 126.6(2) ?
F52 C52 C53 . . 116.2(2) ?
F52 C52 C51 . . 119.1(2) ?
C53 C52 C51 . . 124.7(2) ?
F53 C53 C52 . . 121.2(2) ?
F53 C53 C54 . . 120.0(2) ?
C52 C53 C54 . . 118.7(2) ?
F54 C54 C55 . . 120.4(2) ?
F54 C54 C53 . . 120.2(2) ?
C55 C54 C53 . . 119.4(2) ?
F55 C55 C54 . . 119.4(2) ?
F55 C55 C56 . . 120.7(2) ?
C54 C55 C56 . . 119.9(2) ?
F56 C56 C55 . . 115.5(2) ?
F56 C56 C51 . . 120.9(2) ?
C55 C56 C51 . . 123.6(2) ?
C62 C61 C66 . . 113.6(2) ?
C62 C61 B2 . . 128.4(2) ?
C66 C61 B2 . . 117.98(19) ?
F62 C62 C63 . . 116.60(19) ?
F62 C62 C61 . . 119.9(2) ?
C63 C62 C61 . . 123.5(2) ?
F63 C63 C64 . . 118.8(2) ?
F63 C63 C62 . . 121.2(2) ?
C64 C63 C62 . . 120.0(2) ?
F64 C64 C63 . . 120.0(2) ?
F64 C64 C65 . . 120.8(2) ?
C63 C64 C65 . . 119.2(2) ?
F65 C65 C66 . . 121.3(2) ?
F65 C65 C64 . . 120.0(2) ?
C66 C65 C64 . . 118.7(2) ?
F66 C66 C65 . . 116.3(2) ?
F66 C66 C61 . . 118.8(2) ?
C65 C66 C61 . . 124.9(2) ?

loop_
_geom_bond_atom_site_label_1
_geom_bond_atom_site_label_2
_geom_bond_site_symmetry_2
_geom_bond_distance
_geom_bond_publ_flag
C1 C2 . 1.524(3) ?
C1 P1 . 1.824(2) ?
C1 H1D . 0.99 ?
C1 H1E . 0.99 ?
C11 C16 . 1.414(3) ?
C11 C12 . 1.417(3) ?
C11 P1 . 1.809(2) ?
C21 C26 . 1.410(4) ?
C21 C22 . 1.413(3) ?
C21 P1 . 1.813(2) ?
P1 H1C . 1.28(2) ?
B1 C2 . 1.601(3) ?
B1 C31 . 1.617(3) ?
B1 C41 . 1.621(3) ?
B1 B2 . 1.950(4) ?
B1 H1B . 1.25(3) ?
B2 C2 . 1.601(3) ?
B2 C51 . 1.615(4) ?
B2 C61 . 1.619(3) ?
B2 H1B . 1.36(3) ?
C2 H2 . 1.0 ?
C12 C13 . 1.386(4) ?
C12 C17 . 1.511(4) ?
C13 C14 . 1.386(4) ?
C13 H13 . 0.95 ?
C14 C15 . 1.397(4) ?
C14 C18 . 1.498(4) ?
C15 C16 . 1.379(4) ?
C15 H15 . 0.95 ?
C16 C19 . 1.509(4) ?
C17 H17A . 0.98 ?
C17 H17B . 0.98 ?
C17 H17C . 0.98 ?
C18 H18A . 0.98 ?
C18 H18B . 0.98 ?
C18 H18C . 0.98 ?
C19 H19A . 0.98 ?
C19 H19B . 0.98 ?
C19 H19C . 0.98 ?
C22 C23 . 1.384(3) ?
C22 C27 . 1.506(4) ?
C23 C24 . 1.384(4) ?
C23 H23 . 0.95 ?
C24 C25 . 1.380(4) ?
C24 C28 . 1.510(4) ?
C25 C26 . 1.391(3) ?
C25 H25 . 0.95 ?
C26 C29 . 1.507(4) ?
C27 H27A . 0.98 ?
C27 H27B . 0.98 ?
C27 H27C . 0.98 ?
C28 H28A . 0.98 ?
C28 H28B . 0.98 ?
C28 H28C . 0.98 ?
C29 H29A . 0.98 ?
C29 H29B . 0.98 ?
C29 H29C . 0.98 ?
C31 C36 . 1.387(3) ?
C31 C32 . 1.390(3) ?
C32 F32 . 1.351(3) ?
C32 C33 . 1.384(3) ?
C33 F33 . 1.347(3) ?
C33 C34 . 1.375(4) ?
C34 F34 . 1.345(3) ?
C34 C35 . 1.370(4) ?
C35 F35 . 1.348(3) ?
C35 C36 . 1.382(3) ?
C36 F36 . 1.353(3) ?
C41 C46 . 1.385(3) ?
C41 C42 . 1.404(3) ?
C42 F42 . 1.344(3) ?
C42 C43 . 1.379(4) ?
C43 F43 . 1.348(3) ?
C43 C44 . 1.373(4) ?
C44 F44 . 1.342(3) ?
C44 C45 . 1.377(4) ?
C45 F45 . 1.339(3) ?
C45 C46 . 1.386(4) ?
C46 F46 . 1.347(3) ?
C51 C52 . 1.391(4) ?
C51 C56 . 1.392(3) ?
C52 F52 . 1.349(3) ?
C52 C53 . 1.380(4) ?
C53 F53 . 1.336(3) ?
C53 C54 . 1.384(4) ?
C54 F54 . 1.344(3) ?
C54 C55 . 1.370(4) ?
C55 F55 . 1.343(3) ?
C55 C56 . 1.384(4) ?
C56 F56 . 1.352(3) ?
C61 C62 . 1.389(3) ?
C61 C66 . 1.393(3) ?
C62 F62 . 1.345(3) ?
C62 C63 . 1.381(3) ?
C63 F63 . 1.341(3) ?
C63 C64 . 1.374(3) ?
C64 F64 . 1.340(3) ?
C64 C65 . 1.383(3) ?
C65 F65 . 1.345(3) ?
C65 C66 . 1.373(4) ?
C66 F66 . 1.355(3) ?

loop_
_geom_torsion_atom_site_label_1
_geom_torsion_atom_site_label_2
_geom_torsion_atom_site_label_3
_geom_torsion_atom_site_label_4
_geom_torsion_site_symmetry_1
_geom_torsion_site_symmetry_2
_geom_torsion_site_symmetry_3
_geom_torsion_site_symmetry_4
_geom_torsion
_geom_torsion_publ_flag
C16 C11 P1 C21 . . . . -60.7(2) ?
C12 C11 P1 C21 . . . . 118.87(19) ?
C16 C11 P1 C1 . . . . 73.93(19) ?
C12 C11 P1 C1 . . . . -106.50(19) ?
C26 C21 P1 C11 . . . . 118.8(2) ?
C22 C21 P1 C11 . . . . -61.5(2) ?
C26 C21 P1 C1 . . . . -8.7(3) ?
C22 C21 P1 C1 . . . . 170.99(18) ?
C2 C1 P1 C11 . . . . 69.43(18) ?
C2 C1 P1 C21 . . . . -161.31(15) ?
P1 C1 C2 B1 . . . . -165.78(17) ?
P1 C1 C2 B2 . . . . 103.1(2) ?
C31 B1 C2 C1 . . . . 126.3(2) ?
C41 B1 C2 C1 . . . . -12.6(3) ?
B2 B1 C2 C1 . . . . -122.4(2) ?
C31 B1 C2 B2 . . . . -111.3(2) ?
C41 B1 C2 B2 . . . . 109.7(2) ?
C51 B2 C2 C1 . . . . 8.7(3) ?
C61 B2 C2 C1 . . . . -135.0(2) ?
B1 B2 C2 C1 . . . . 114.1(2) ?
C51 B2 C2 B1 . . . . -105.4(2) ?
C61 B2 C2 B1 . . . . 110.9(2) ?
C16 C11 C12 C13 . . . . 2.2(3) ?
P1 C11 C12 C13 . . . . -177.40(17) ?
C16 C11 C12 C17 . . . . -175.9(2) ?
P1 C11 C12 C17 . . . . 4.5(3) ?
C11 C12 C13 C14 . . . . -0.2(3) ?
C17 C12 C13 C14 . . . . 178.0(2) ?
C12 C13 C14 C15 . . . . -1.6(4) ?
C12 C13 C14 C18 . . . . 177.2(2) ?
C13 C14 C15 C16 . . . . 1.6(4) ?
C18 C14 C15 C16 . . . . -177.2(2) ?
C14 C15 C16 C11 . . . . 0.3(4) ?
C14 C15 C16 C19 . . . . -179.7(2) ?
C12 C11 C16 C15 . . . . -2.2(3) ?
P1 C11 C16 C15 . . . . 177.40(17) ?
C12 C11 C16 C19 . . . . 177.8(2) ?
P1 C11 C16 C19 . . . . -2.6(3) ?
C26 C21 C22 C23 . . . . -1.7(4) ?
P1 C21 C22 C23 . . . . 178.6(2) ?
C26 C21 C22 C27 . . . . 177.3(2) ?
P1 C21 C22 C27 . . . . -2.4(3) ?
C21 C22 C23 C24 . . . . 1.1(4) ?
C27 C22 C23 C24 . . . . -177.9(3) ?
C22 C23 C24 C25 . . . . 0.6(4) ?
C22 C23 C24 C28 . . . . 179.2(3) ?
C23 C24 C25 C26 . . . . -1.8(4) ?
C28 C24 C25 C26 . . . . 179.6(3) ?
C24 C25 C26 C21 . . . . 1.3(4) ?
C24 C25 C26 C29 . . . . 179.8(3) ?
C22 C21 C26 C25 . . . . 0.5(4) ?
P1 C21 C26 C25 . . . . -179.8(2) ?
C22 C21 C26 C29 . . . . -177.9(2) ?
P1 C21 C26 C29 . . . . 1.8(4) ?
C2 B1 C31 C36 . . . . 148.4(2) ?
C41 B1 C31 C36 . . . . -70.0(3) ?
B2 B1 C31 C36 . . . . 86.5(3) ?
C2 B1 C31 C32 . . . . -35.5(3) ?
C41 B1 C31 C32 . . . . 106.0(3) ?
B2 B1 C31 C32 . . . . -97.4(3) ?
C36 C31 C32 F32 . . . . 179.1(2) ?
B1 C31 C32 F32 . . . . 2.8(3) ?
C36 C31 C32 C33 . . . . -0.4(3) ?
B1 C31 C32 C33 . . . . -176.7(2) ?
F32 C32 C33 F33 . . . . -0.2(3) ?
C31 C32 C33 F33 . . . . 179.3(2) ?
F32 C32 C33 C34 . . . . 179.1(2) ?
C31 C32 C33 C34 . . . . -1.4(4) ?
F33 C33 C34 F34 . . . . 0.4(4) ?
C32 C33 C34 F34 . . . . -178.9(2) ?
F33 C33 C34 C35 . . . . -179.8(2) ?
C32 C33 C34 C35 . . . . 0.9(4) ?
F34 C34 C35 F35 . . . . 1.0(4) ?
C33 C34 C35 F35 . . . . -178.8(2) ?
F34 C34 C35 C36 . . . . -178.9(2) ?
C33 C34 C35 C36 . . . . 1.3(4) ?
F35 C35 C36 F36 . . . . -3.4(3) ?
C34 C35 C36 F36 . . . . 176.5(2) ?
F35 C35 C36 C31 . . . . 176.8(2) ?
C34 C35 C36 C31 . . . . -3.3(4) ?
C32 C31 C36 F36 . . . . -177.0(2) ?
B1 C31 C36 F36 . . . . -0.6(3) ?
C32 C31 C36 C35 . . . . 2.8(3) ?
B1 C31 C36 C35 . . . . 179.3(2) ?
C2 B1 C41 C46 . . . . -112.7(3) ?
C31 B1 C41 C46 . . . . 105.4(3) ?
B2 B1 C41 C46 . . . . -51.6(3) ?
C2 B1 C41 C42 . . . . 72.7(3) ?
C31 B1 C41 C42 . . . . -69.3(2) ?
B2 B1 C41 C42 . . . . 133.7(2) ?
C46 C41 C42 F42 . . . . -176.95(19) ?
B1 C41 C42 F42 . . . . -1.6(3) ?
C46 C41 C42 C43 . . . . 0.7(3) ?
B1 C41 C42 C43 . . . . 176.1(2) ?
F42 C42 C43 F43 . . . . -1.9(3) ?
C41 C42 C43 F43 . . . . -179.6(2) ?
F42 C42 C43 C44 . . . . 178.0(2) ?
C41 C42 C43 C44 . . . . 0.3(4) ?
F43 C43 C44 F44 . . . . 0.3(3) ?
C42 C43 C44 F44 . . . . -179.6(2) ?
F43 C43 C44 C45 . . . . 179.3(2) ?
C42 C43 C44 C45 . . . . -0.7(3) ?
F44 C44 C45 F45 . . . . 0.8(3) ?
C43 C44 C45 F45 . . . . -178.1(2) ?
F44 C44 C45 C46 . . . . 179.0(2) ?
C43 C44 C45 C46 . . . . 0.0(3) ?
C42 C41 C46 F46 . . . . 176.96(18) ?
B1 C41 C46 F46 . . . . 2.2(3) ?
C42 C41 C46 C45 . . . . -1.4(3) ?
B1 C41 C46 C45 . . . . -176.2(2) ?
F45 C45 C46 F46 . . . . 0.8(3) ?
C44 C45 C46 F46 . . . . -177.3(2) ?
F45 C45 C46 C41 . . . . 179.2(2) ?
C44 C45 C46 C41 . . . . 1.1(3) ?
C2 B2 C51 C52 . . . . 145.6(2) ?
C61 B2 C51 C52 . . . . -69.5(3) ?
B1 B2 C51 C52 . . . . 81.7(3) ?
C2 B2 C51 C56 . . . . -40.1(4) ?
C61 B2 C51 C56 . . . . 104.7(3) ?
B1 B2 C51 C56 . . . . -104.0(3) ?
C56 C51 C52 F52 . . . . -176.5(2) ?
B2 C51 C52 F52 . . . . -1.5(3) ?
C56 C51 C52 C53 . . . . 2.2(4) ?
B2 C51 C52 C53 . . . . 177.2(2) ?
F52 C52 C53 F53 . . . . -1.7(4) ?
C51 C52 C53 F53 . . . . 179.5(2) ?
F52 C52 C53 C54 . . . . 178.1(2) ?
C51 C52 C53 C54 . . . . -0.6(4) ?
F53 C53 C54 F54 . . . . -0.9(4) ?
C52 C53 C54 F54 . . . . 179.3(2) ?
F53 C53 C54 C55 . . . . 179.3(2) ?
C52 C53 C54 C55 . . . . -0.5(4) ?
F54 C54 C55 F55 . . . . -0.5(4) ?
C53 C54 C55 F55 . . . . 179.3(2) ?
F54 C54 C55 C56 . . . . -179.9(2) ?
C53 C54 C55 C56 . . . . -0.1(4) ?
F55 C55 C56 F56 . . . . 3.5(3) ?
C54 C55 C56 F56 . . . . -177.1(2) ?
F55 C55 C56 C51 . . . . -177.5(2) ?
C54 C55 C56 C51 . . . . 1.9(4) ?
C52 C51 C56 F56 . . . . 176.1(2) ?
B2 C51 C56 F56 . . . . 1.6(4) ?
C52 C51 C56 C55 . . . . -2.8(4) ?
B2 C51 C56 C55 . . . . -177.4(2) ?
C2 B2 C61 C62 . . . . -101.8(3) ?
C51 B2 C61 C62 . . . . 109.3(3) ?
B1 B2 C61 C62 . . . . -42.3(3) ?
C2 B2 C61 C66 . . . . 78.0(3) ?
C51 B2 C61 C66 . . . . -70.9(3) ?
B1 B2 C61 C66 . . . . 137.5(2) ?
C66 C61 C62 F62 . . . . 177.1(2) ?
B2 C61 C62 F62 . . . . -3.1(4) ?
C66 C61 C62 C63 . . . . -3.5(4) ?
B2 C61 C62 C63 . . . . 176.3(2) ?
F62 C62 C63 F63 . . . . -0.2(4) ?
C61 C62 C63 F63 . . . . -179.7(2) ?
F62 C62 C63 C64 . . . . -178.9(2) ?
C61 C62 C63 C64 . . . . 1.7(4) ?
F63 C63 C64 F64 . . . . 1.6(4) ?
C62 C63 C64 F64 . . . . -179.7(2) ?
F63 C63 C64 C65 . . . . -178.0(2) ?
C62 C63 C64 C65 . . . . 0.7(4) ?
F64 C64 C65 F65 . . . . -0.3(4) ?
C63 C64 C65 F65 . . . . 179.3(3) ?
F64 C64 C65 C66 . . . . 179.6(3) ?
C63 C64 C65 C66 . . . . -0.8(4) ?
F65 C65 C66 F66 . . . . -0.3(4) ?
C64 C65 C66 F66 . . . . 179.9(2) ?
F65 C65 C66 C61 . . . . 178.5(2) ?
C64 C65 C66 C61 . . . . -1.3(4) ?
C62 C61 C66 F66 . . . . -177.8(2) ?
B2 C61 C66 F66 . . . . 2.3(3) ?
C62 C61 C66 C65 . . . . 3.4(4) ?
B2 C61 C66 C65 . . . . -176.5(2) ?
